data_8104615
loop_
_publ_author_name
'Bao, Xiaobo'
'Tian, Chongchong'

_publ_section_title
;
 Crystal structure of
 (E)-N&#x2032;-(1-(3-chloro-4-fluorophenyl)ethylidene)-4-hydroxy&#x00A0;--
 tetrahydrofuran (2/1), C17H16ClFN2O2.5
;
_journal_issue 6
_journal_name_full 'Zeitschrift f\"ur Kristallographie - New Crystal Structures'
_journal_page_first 1383
_journal_page_last 1384
_journal_paper_doi 10.1515/ncrs-2021-0357
_journal_volume 236
_journal_year 2021
_chemical_formula_moiety 'C17 H16 Cl F N2 O2.50'
_chemical_formula_sum 'C17 H16 Cl F N2 O2.5'
_chemical_formula_weight 342.77
_space_group_crystal_system monoclinic
_space_group_IT_number 14
_space_group_name_Hall '-P 2yn'
_space_group_name_H-M_alt 'P 1 21/n 1'
_atom_sites_solution_hydrogens geom
_cell_angle_alpha 90
_cell_angle_beta 91.3290(10)
_cell_angle_gamma 90
_cell_formula_units_Z 4
_cell_length_a 7.4495(6)
_cell_length_b 16.5328(13)
_cell_length_c 12.8519(10)
_cell_measurement_reflns_used 3487
_cell_measurement_temperature 100(2)
_cell_measurement_theta_max 27.53
_cell_measurement_theta_min 2.46
_cell_volume 1582.4(2)
_computing_cell_refinement 'APEX2-2008 [1]'
_computing_data_collection 'APEX2-2008 [1]'
_computing_data_reduction 'SAINT- 2008 [1]'
_computing_molecular_graphics 'SHELXTL [2]'
_computing_publication_material 'SHELXTL [2]'
_computing_structure_refinement 'SHELXL-2014/7 [2]'
_computing_structure_solution 'Bruker SHELXTL [2]'
_diffrn_ambient_temperature 100(2)
_diffrn_measured_fraction_theta_full 0.999
_diffrn_measured_fraction_theta_max 0.999
_diffrn_measurement_device_type 'Bruker APEX-II CCD'
_diffrn_measurement_method '\f and \w scans'
_diffrn_radiation_type MoK\a
_diffrn_radiation_wavelength 0.71073
_diffrn_reflns_av_R_equivalents 0.0216
_diffrn_reflns_av_unetI/netI 0.0264
_diffrn_reflns_Laue_measured_fraction_full 0.999
_diffrn_reflns_Laue_measured_fraction_max 0.999
_diffrn_reflns_limit_h_max 9
_diffrn_reflns_limit_h_min -9
_diffrn_reflns_limit_k_max 20
_diffrn_reflns_limit_k_min -20
_diffrn_reflns_limit_l_max 14
_diffrn_reflns_limit_l_min -16
_diffrn_reflns_number 8782
_diffrn_reflns_point_group_measured_fraction_full 0.999
_diffrn_reflns_point_group_measured_fraction_max 0.999
_diffrn_reflns_theta_full 25.242
_diffrn_reflns_theta_max 26.371
_diffrn_reflns_theta_min 2.464
_exptl_absorpt_coefficient_mu 0.267
_exptl_absorpt_correction_T_max 0.959
_exptl_absorpt_correction_T_min 0.949
_exptl_absorpt_correction_type multi-scan
_exptl_absorpt_process_details 'SADABS; Bruker, 2008 [1]'
_exptl_crystal_colour colourless
_exptl_crystal_density_diffrn 1.439
_exptl_crystal_density_method 'not measured'
_exptl_crystal_description block
_exptl_crystal_F_000 712
_exptl_crystal_size_max 0.200
_exptl_crystal_size_mid 0.180
_exptl_crystal_size_min 0.160
_refine_diff_density_max 1.133
_refine_diff_density_min -0.477
_refine_diff_density_rms 0.064
_refine_ls_extinction_coef .
_refine_ls_extinction_method none
_refine_ls_goodness_of_fit_ref 1.090
_refine_ls_hydrogen_treatment constr
_refine_ls_matrix_type full
_refine_ls_number_parameters 237
_refine_ls_number_reflns 3237
_refine_ls_number_restraints 4
_refine_ls_restrained_S_all 1.090
_refine_ls_R_factor_all 0.0644
_refine_ls_R_factor_gt 0.0508
_refine_ls_shift/su_max 0.000
_refine_ls_shift/su_mean 0.000
_refine_ls_structure_factor_coef Fsqd
_refine_ls_weighting_details 'w=1/[\s^2^(Fo^2^)+(0.0669P)^2^+1.5113P] where P=(Fo^2^+2Fc^2^)/3'
_refine_ls_weighting_scheme calc
_refine_ls_wR_factor_gt 0.1371
_refine_ls_wR_factor_ref 0.1461
_reflns_Friedel_coverage 0.000
_reflns_Friedel_fraction_full .
_reflns_Friedel_fraction_max .
_reflns_number_gt 2624
_reflns_number_total 3237
_reflns_threshold_expression 'I > 2\s(I)'
_cod_data_source_file suppl_j_ncrs-2021-0357_suppl.cif
_cod_data_source_block x
_cod_original_sg_symbol_H-M 'P 21/n'
_cod_original_formula_sum 'C17 H16 Cl F N2 O2.50'
_cod_database_code 8104615
_shelx_space_group_comment
; 
The symmetry employed for this shelxl refinement is uniquely defined 
by the following loop, which should always be used as a source of 
symmetry information in preference to the above space-group names. 
They are only intended as comments. 
;
_shelx_estimated_absorpt_t_min 0.949
_shelx_estimated_absorpt_t_max 0.959

loop_
_space_group_symop_operation_xyz
'x, y, z'
'-x+1/2, y+1/2, -z+1/2'
'-x, -y, -z'
'x-1/2, -y-1/2, z-1/2'

loop_
_atom_site_label
_atom_site_type_symbol
_atom_site_fract_x
_atom_site_fract_y
_atom_site_fract_z
_atom_site_U_iso_or_equiv
_atom_site_adp_type
_atom_site_occupancy
_atom_site_site_symmetry_order
_atom_site_calc_flag
_atom_site_refinement_flags_posn
_atom_site_refinement_flags_adp
_atom_site_refinement_flags_occupancy
_atom_site_disorder_assembly
_atom_site_disorder_group
Cl1 Cl 0.55344(10) 0.63151(5) 0.78700(5) 0.0423(2) Uani 1 1 d . . . A 4
F1 F 0.5455(2) 0.78998(10) 0.69029(13) 0.0438(4) Uani 1 1 d . . . A 4
O1 O -0.1736(2) 0.09435(10) 0.20902(12) 0.0279(4) Uani 1 1 d . . . A 4
H1 H -0.219102 0.112331 0.153256 0.042 Uiso 1 1 calc R U . A 4
O2 O 0.1487(2) 0.32791(10) 0.55528(12) 0.0293(4) Uani 1 1 d . . . A 4
N1 N 0.1437(2) 0.41662(11) 0.42123(13) 0.0191(4) Uani 1 1 d . . . A 4
H1A H 0.116154 0.425879 0.355346 0.023 Uiso 1 1 calc R U . A 4
N2 N 0.2148(2) 0.47762(11) 0.48274(14) 0.0197(4) Uani 1 1 d . . . A 4
C1 C -0.1042(3) 0.15635(13) 0.26577(17) 0.0207(5) Uani 1 1 d . . . A 4
C2 C -0.0270(3) 0.13840(13) 0.36309(17) 0.0224(5) Uani 1 1 d . . . A 4
H2 H -0.023764 0.084036 0.386987 0.027 Uiso 1 1 calc R U . A 4
C3 C 0.0447(3) 0.19925(14) 0.42473(16) 0.0205(5) Uani 1 1 d . . . A 4
H3 H 0.095975 0.186292 0.491016 0.025 Uiso 1 1 calc R U . A 4
C4 C 0.0429(3) 0.27967(13) 0.39108(16) 0.0176(4) Uani 1 1 d . . . A 4
C5 C -0.0332(3) 0.29686(13) 0.29291(16) 0.0193(4) Uani 1 1 d . . . A 4
H5 H -0.034472 0.351088 0.268440 0.023 Uiso 1 1 calc R U . A 4
C6 C -0.1064(3) 0.23651(14) 0.23100(16) 0.0209(5) Uani 1 1 d . . . A 4
H6 H -0.158302 0.249423 0.164845 0.025 Uiso 1 1 calc R U . A 4
C7 C 0.1163(3) 0.34238(14) 0.46269(16) 0.0190(4) Uani 1 1 d . . . A 4
C8 C 0.2414(3) 0.54582(13) 0.43718(17) 0.0197(4) Uani 1 1 d . . . A 4
C9 C 0.3228(3) 0.61075(14) 0.50305(18) 0.0216(5) Uani 1 1 d . . . A 4
C10 C 0.3919(3) 0.59196(15) 0.60253(18) 0.0243(5) Uani 1 1 d . . . A 4
H10 H 0.387253 0.537916 0.627448 0.029 Uiso 1 1 calc R U . A 4
C11 C 0.4667(3) 0.65217(16) 0.66434(19) 0.0290(5) Uani 1 1 d . . . A 4
C12 C 0.4732(3) 0.73120(16) 0.6274(2) 0.0324(6) Uani 1 1 d . . . A 4
C13 C 0.4071(3) 0.75104(16) 0.5310(2) 0.0339(6) Uani 1 1 d . . . A 4
H13 H 0.413018 0.805227 0.506723 0.041 Uiso 1 1 calc R U . A 4
C14 C 0.3307(3) 0.69060(15) 0.46843(19) 0.0279(5) Uani 1 1 d . . . A 4
H14 H 0.283403 0.704025 0.401358 0.034 Uiso 1 1 calc R U . A 4
C15 C 0.1943(4) 0.56159(15) 0.32441(18) 0.0298(5) Uani 1 1 d . . . A 4
H15A H 0.248853 0.519845 0.281186 0.045 Uiso 1 1 calc R U . A 4
H15B H 0.239913 0.614838 0.304429 0.045 Uiso 1 1 calc R U . A 4
H15C H 0.063570 0.560342 0.314241 0.045 Uiso 1 1 calc R U . A 4
O3 O -0.0523(5) 0.5568(2) 0.8940(3) 0.0370(9) Uani 0.5 1 d D . P B -1
C18 C -0.1628(17) 0.5056(13) 0.9545(10) 0.047(4) Uani 0.5 1 d D . P B -1
H18A H -0.183287 0.453327 0.918458 0.056 Uiso 0.5 1 calc R U P B -1
H18B H -0.280567 0.531462 0.965875 0.056 Uiso 0.5 1 calc R U P B -1
C19 C -0.0643(11) 0.4924(6) 1.0569(7) 0.050(2) Uani 0.5 1 d D . P B -1
H19A H -0.081681 0.436546 1.082702 0.060 Uiso 0.5 1 calc R U P B -1
H19B H -0.104242 0.531180 1.110242 0.060 Uiso 0.5 1 calc R U P B -1
C20 C 0.1302(17) 0.5072(15) 1.0287(10) 0.053(4) Uani 0.5 1 d D . P B -1
H20A H 0.182435 0.551886 1.070863 0.064 Uiso 0.5 1 calc R U P B -1
H20B H 0.203346 0.457936 1.040349 0.064 Uiso 0.5 1 calc R U P B -1
C21 C 0.1228(10) 0.5292(6) 0.9161(7) 0.049(2) Uani 0.5 1 d D . P B -1
H21A H 0.211363 0.572158 0.901545 0.059 Uiso 0.5 1 calc R U P B -1
H21B H 0.150242 0.481446 0.872774 0.059 Uiso 0.5 1 calc R U P B -1

loop_
_atom_site_aniso_label
_atom_site_aniso_U_11
_atom_site_aniso_U_22
_atom_site_aniso_U_33
_atom_site_aniso_U_23
_atom_site_aniso_U_13
_atom_site_aniso_U_12
Cl1 0.0443(4) 0.0495(4) 0.0328(4) -0.0136(3) -0.0061(3) 0.0015(3)
F1 0.0371(9) 0.0368(9) 0.0579(11) -0.0267(8) 0.0079(8) -0.0112(7)
O1 0.0406(10) 0.0210(8) 0.0216(8) -0.0019(6) -0.0095(7) 0.0010(7)
O2 0.0417(10) 0.0273(9) 0.0184(8) 0.0036(7) -0.0089(7) -0.0063(7)
N1 0.0214(9) 0.0217(10) 0.0142(8) -0.0007(7) -0.0012(7) 0.0000(7)
N2 0.0175(9) 0.0223(10) 0.0194(9) -0.0036(7) 0.0002(7) 0.0008(7)
C1 0.0210(11) 0.0230(11) 0.0181(10) -0.0036(9) 0.0002(8) 0.0025(9)
C2 0.0268(11) 0.0181(11) 0.0222(11) 0.0030(9) -0.0024(9) 0.0038(9)
C3 0.0225(11) 0.0234(11) 0.0155(10) 0.0022(8) -0.0038(8) 0.0029(9)
C4 0.0151(10) 0.0222(11) 0.0154(10) 0.0005(8) 0.0006(8) 0.0019(8)
C5 0.0209(10) 0.0192(11) 0.0177(10) 0.0034(8) -0.0001(8) 0.0019(8)
C6 0.0236(11) 0.0249(11) 0.0141(10) 0.0008(8) -0.0014(8) 0.0029(9)
C7 0.0161(10) 0.0232(11) 0.0178(10) 0.0008(8) -0.0007(8) 0.0019(8)
C8 0.0180(10) 0.0201(11) 0.0210(10) -0.0017(8) 0.0028(8) 0.0038(8)
C9 0.0149(10) 0.0231(11) 0.0270(11) -0.0040(9) 0.0047(9) 0.0009(8)
C10 0.0192(11) 0.0259(12) 0.0279(12) -0.0061(9) 0.0033(9) 0.0031(9)
C11 0.0188(11) 0.0379(14) 0.0303(12) -0.0125(11) 0.0028(9) 0.0022(10)
C12 0.0221(11) 0.0306(14) 0.0449(15) -0.0191(11) 0.0110(10) -0.0065(10)
C13 0.0310(13) 0.0254(13) 0.0459(16) -0.0070(11) 0.0126(11) -0.0048(10)
C14 0.0261(12) 0.0270(12) 0.0311(13) -0.0015(10) 0.0086(10) -0.0029(10)
C15 0.0409(14) 0.0242(12) 0.0239(12) 0.0024(10) -0.0031(10) -0.0032(10)
O3 0.038(2) 0.035(2) 0.037(2) 0.0052(16) -0.0065(16) 0.0008(16)
C18 0.035(5) 0.081(10) 0.025(4) -0.006(5) 0.000(4) -0.014(6)
C19 0.057(6) 0.060(5) 0.032(4) 0.003(3) -0.003(4) -0.008(4)
C20 0.044(6) 0.060(6) 0.054(8) 0.006(5) -0.015(4) -0.009(5)
C21 0.033(4) 0.068(6) 0.045(5) 0.008(4) -0.003(3) 0.004(4)

loop_
_atom_type_symbol
_atom_type_description
_atom_type_scat_dispersion_real
_atom_type_scat_dispersion_imag
_atom_type_scat_source
C C 0.0033 0.0016 'International Tables Vol C Tables 4.2.6.8 and 6.1.1.4'
H H 0.0000 0.0000 'International Tables Vol C Tables 4.2.6.8 and 6.1.1.4'
Cl Cl 0.1484 0.1585 'International Tables Vol C Tables 4.2.6.8 and 6.1.1.4'
F F 0.0171 0.0103 'International Tables Vol C Tables 4.2.6.8 and 6.1.1.4'
N N 0.0061 0.0033 'International Tables Vol C Tables 4.2.6.8 and 6.1.1.4'
O O 0.0106 0.0060 'International Tables Vol C Tables 4.2.6.8 and 6.1.1.4'

loop_
_geom_angle_atom_site_label_1
_geom_angle_atom_site_label_2
_geom_angle_atom_site_label_3
_geom_angle
_geom_angle_site_symmetry_1
_geom_angle_site_symmetry_3
C1 O1 H1 109.5 . .
C7 N1 N2 119.74(17) . .
C7 N1 H1A 120.1 . .
N2 N1 H1A 120.1 . .
C8 N2 N1 116.15(18) . .
O1 C1 C2 117.8(2) . .
O1 C1 C6 122.94(19) . .
C2 C1 C6 119.3(2) . .
C3 C2 C1 120.3(2) . .
C3 C2 H2 119.8 . .
C1 C2 H2 119.8 . .
C2 C3 C4 120.98(19) . .
C2 C3 H3 119.5 . .
C4 C3 H3 119.5 . .
C3 C4 C5 118.20(19) . .
C3 C4 C7 118.18(18) . .
C5 C4 C7 123.59(19) . .
C6 C5 C4 121.3(2) . .
C6 C5 H5 119.4 . .
C4 C5 H5 119.4 . .
C5 C6 C1 119.94(19) . .
C5 C6 H6 120.0 . .
C1 C6 H6 120.0 . .
O2 C7 N1 121.8(2) . .
O2 C7 C4 121.7(2) . .
N1 C7 C4 116.48(18) . .
N2 C8 C9 115.99(19) . .
N2 C8 C15 123.6(2) . .
C9 C8 C15 120.4(2) . .
C14 C9 C10 118.9(2) . .
C14 C9 C8 121.4(2) . .
C10 C9 C8 119.7(2) . .
C11 C10 C9 119.9(2) . .
C11 C10 H10 120.0 . .
C9 C10 H10 120.0 . .
C10 C11 C12 119.8(2) . .
C10 C11 Cl1 121.3(2) . .
C12 C11 Cl1 118.85(19) . .
C13 C12 F1 119.7(2) . .
C13 C12 C11 121.4(2) . .
F1 C12 C11 118.9(2) . .
C12 C13 C14 119.0(2) . .
C12 C13 H13 120.5 . .
C14 C13 H13 120.5 . .
C9 C14 C13 120.9(2) . .
C9 C14 H14 119.6 . .
C13 C14 H14 119.6 . .
C8 C15 H15A 109.5 . .
C8 C15 H15B 109.5 . .
H15A C15 H15B 109.5 . .
C8 C15 H15C 109.5 . .
H15A C15 H15C 109.5 . .
H15B C15 H15C 109.5 . .
C21 O3 C18 104.0(8) . .
O3 C18 C19 106.7(9) . .
O3 C18 H18A 110.4 . .
C19 C18 H18A 110.4 . .
O3 C18 H18B 110.4 . .
C19 C18 H18B 110.4 . .
H18A C18 H18B 108.6 . .
C18 C19 C20 102.5(7) . .
C18 C19 H19A 111.3 . .
C20 C19 H19A 111.3 . .
C18 C19 H19B 111.3 . .
C20 C19 H19B 111.3 . .
H19A C19 H19B 109.2 . .
C21 C20 C19 104.9(9) . .
C21 C20 H20A 110.8 . .
C19 C20 H20A 110.8 . .
C21 C20 H20B 110.8 . .
C19 C20 H20B 110.8 . .
H20A C20 H20B 108.9 . .
O3 C21 C20 106.7(8) . .
O3 C21 H21A 110.4 . .
C20 C21 H21A 110.4 . .
O3 C21 H21B 110.4 . .
C20 C21 H21B 110.4 . .
H21A C21 H21B 108.6 . .

loop_
_geom_bond_atom_site_label_1
_geom_bond_atom_site_label_2
_geom_bond_distance
_geom_bond_site_symmetry_2
Cl1 C11 1.724(3) .
F1 C12 1.366(3) .
O1 C1 1.354(3) .
O1 H1 0.8400 .
O2 C7 1.232(3) .
N1 C7 1.355(3) .
N1 N2 1.379(2) .
N1 H1A 0.8800 .
N2 C8 1.288(3) .
C1 C2 1.396(3) .
C1 C6 1.399(3) .
C2 C3 1.380(3) .
C2 H2 0.9500 .
C3 C4 1.398(3) .
C3 H3 0.9500 .
C4 C5 1.400(3) .
C4 C7 1.482(3) .
C5 C6 1.381(3) .
C5 H5 0.9500 .
C6 H6 0.9500 .
C8 C9 1.488(3) .
C8 C15 1.506(3) .
C9 C14 1.395(3) .
C9 C10 1.402(3) .
C10 C11 1.383(3) .
C10 H10 0.9500 .
C11 C12 1.391(4) .
C12 C13 1.363(4) .
C13 C14 1.396(3) .
C13 H13 0.9500 .
C14 H14 0.9500 .
C15 H15A 0.9800 .
C15 H15B 0.9800 .
C15 H15C 0.9800 .
O3 C21 1.405(8) .
O3 C18 1.424(13) .
C18 C19 1.508(11) .
C18 H18A 0.9900 .
C18 H18B 0.9900 .
C19 C20 1.522(13) .
C19 H19A 0.9900 .
C19 H19B 0.9900 .
C20 C21 1.492(11) .
C20 H20A 0.9900 .
C20 H20B 0.9900 .
C21 H21A 0.9900 .
C21 H21B 0.9900 .

loop_
_geom_hbond_atom_site_label_D
_geom_hbond_atom_site_label_H
_geom_hbond_atom_site_label_A
_geom_hbond_distance_DH
_geom_hbond_distance_HA
_geom_hbond_distance_DA
_geom_hbond_angle_DHA
_geom_hbond_site_symmetry_A
_geom_hbond_publ_flag
C15^d H15B^d F1^d 0.98 2.57 3.183(3) 120.3 4_575 yes
C10^d H10^d O1^d 0.95 2.47 3.410(3) 169.6 4_666 yes
C6^d H6^d O2^d 0.95 2.36 3.061(3) 129.8 4_565 yes
O1^d H1^d N2^d 0.84 2.68 3.233(2) 124.3 4_565 yes
O1^d H1^d O2^d 0.84 1.86 2.681(2) 163.8 4_565 yes
C15^d H15B^d F1^d 0.98 2.57 3.183(3) 120.3 4_575 yes
C10^d H10^d O1^d 0.95 2.47 3.410(3) 169.6 4_666 yes
C6^d H6^d O2^d 0.95 2.36 3.061(3) 129.8 4_565 yes
O1^d H1^d O2^d 0.84 1.86 2.681(2) 163.8 4_565 yes
C15^d H15B^d F1^d 0.98 2.57 3.183(3) 120.3 4_575 yes
C10^d H10^d O1^d 0.95 2.47 3.410(3) 169.6 4_666 yes
C6^d H6^d O2^d 0.95 2.36 3.061(3) 129.8 4_565 yes
O1^d H1^d O2^d 0.84 1.86 2.681(2) 163.8 4_565 yes
O1^d H1^d O2^d 0.84 1.86 2.681(2) 163.8 4_565 yes
C6^d H6^d O2^d 0.95 2.36 3.061(3) 129.8 4_565 yes
C10^d H10^d O1^d 0.95 2.47 3.410(3) 169.6 4_666 yes
C15^d H15B^d F1^d 0.98 2.57 3.183(3) 120.3 4_575 yes
O1^d H1^d O2^d 0.84 1.86 2.681(2) 163.8 4_565 yes
C6^d H6^d O2^d 0.95 2.36 3.061(3) 129.8 4_565 yes
C10^d H10^d O1^d 0.95 2.47 3.410(3) 169.6 4_666 yes
C15^d H15B^d F1^d 0.98 2.57 3.183(3) 120.3 4_575 yes
O1^d H1^d O2^d 0.84 1.86 2.681(2) 163.8 4_565 yes
C6^d H6^d O2^d 0.95 2.36 3.061(3) 129.8 4_565 yes
C10^d H10^d O1^d 0.95 2.47 3.410(3) 169.6 4_666 yes
C15^d H15B^d F1^d 0.98 2.57 3.183(3) 120.3 4_575 yes

loop_
_geom_torsion_atom_site_label_1
_geom_torsion_atom_site_label_2
_geom_torsion_atom_site_label_3
_geom_torsion_atom_site_label_4
_geom_torsion
_geom_torsion_site_symmetry_1
_geom_torsion_site_symmetry_2
_geom_torsion_site_symmetry_3
_geom_torsion_site_symmetry_4
C7 N1 N2 C8 178.17(19) . . . .
O1 C1 C2 C3 -179.5(2) . . . .
C6 C1 C2 C3 0.7(3) . . . .
C1 C2 C3 C4 -0.5(3) . . . .
C2 C3 C4 C5 -0.2(3) . . . .
C2 C3 C4 C7 177.89(19) . . . .
C3 C4 C5 C6 0.7(3) . . . .
C7 C4 C5 C6 -177.29(19) . . . .
C4 C5 C6 C1 -0.5(3) . . . .
O1 C1 C6 C5 180.0(2) . . . .
C2 C1 C6 C5 -0.2(3) . . . .
N2 N1 C7 O2 2.0(3) . . . .
N2 N1 C7 C4 -178.83(17) . . . .
C3 C4 C7 O2 -12.8(3) . . . .
C5 C4 C7 O2 165.1(2) . . . .
C3 C4 C7 N1 168.02(19) . . . .
C5 C4 C7 N1 -14.0(3) . . . .
N1 N2 C8 C9 -178.35(17) . . . .
N1 N2 C8 C15 1.9(3) . . . .
N2 C8 C9 C14 -169.1(2) . . . .
C15 C8 C9 C14 10.7(3) . . . .
N2 C8 C9 C10 10.3(3) . . . .
C15 C8 C9 C10 -170.0(2) . . . .
C14 C9 C10 C11 -0.2(3) . . . .
C8 C9 C10 C11 -179.59(19) . . . .
C9 C10 C11 C12 0.0(3) . . . .
C9 C10 C11 Cl1 -179.86(17) . . . .
C10 C11 C12 C13 0.0(4) . . . .
Cl1 C11 C12 C13 179.83(19) . . . .
C10 C11 C12 F1 179.14(19) . . . .
Cl1 C11 C12 F1 -1.0(3) . . . .
F1 C12 C13 C14 -178.8(2) . . . .
C11 C12 C13 C14 0.3(4) . . . .
C10 C9 C14 C13 0.5(3) . . . .
C8 C9 C14 C13 179.9(2) . . . .
C12 C13 C14 C9 -0.6(4) . . . .
C21 O3 C18 C19 38.9(14) . . . .
O3 C18 C19 C20 -24(2) . . . .
C18 C19 C20 C21 1(2) . . . .
C18 O3 C21 C20 -37.7(8) . . . .
C19 C20 C21 O3 22.0(18) . . . .
